data_7134336
loop_
_publ_author_name
'Burt, Liam K.'
'Kirk, Ryan M.'
'Hill, Anthony F.'

_publ_section_title
;
 Alkynyltellurolato ligands including a solvatochromic rhenium(i) complex
;
_journal_issue 33
_journal_name_full 'Chemical Communications'
_journal_page_first 6150
_journal_page_last 6153
_journal_paper_doi 10.1039/D5CC00770D
_journal_volume 61
_journal_year 2025
_chemical_formula_moiety 'C32 H25 Fe O P Te'
_chemical_formula_sum 'C32 H25 Fe O P Te'
_chemical_formula_weight 639.94
_chemical_properties_physical Air-sensitive
_space_group_crystal_system monoclinic
_space_group_IT_number 14
_space_group_name_Hall '-P 2yn'
_space_group_name_H-M_alt 'P 1 21/n 1'
_atom_sites_solution_hydrogens geom
_atom_sites_solution_primary dual
_audit_creation_date 2018-01-11
_audit_creation_method
;
Olex2 1.2
(compiled Aug 10 2017 17:28:52 for OlexSys, GUI svn.r5381)
;
_audit_update_record
;
2025-02-11 deposited with the CCDC.	2025-03-10 downloaded from the CCDC.
;
_cell_angle_alpha 90
_cell_angle_beta 92.031(3)
_cell_angle_gamma 90
_cell_formula_units_Z 4
_cell_length_a 7.6985(2)
_cell_length_b 19.2903(5)
_cell_length_c 17.9591(5)
_cell_measurement_reflns_used 12406
_cell_measurement_temperature 149.97(18)
_cell_measurement_theta_max 29.4270
_cell_measurement_theta_min 3.8590
_cell_volume 2665.37(12)
_computing_cell_refinement 'CrysAlisPro 1.171.38.46 (Rigaku OD, 2015)'
_computing_data_collection 'CrysAlisPro 1.171.38.46 (Rigaku OD, 2015)'
_computing_data_reduction 'CrysAlisPro 1.171.38.46 (Rigaku OD, 2015)'
_computing_molecular_graphics 'Olex2 (Dolomanov et al., 2009)'
_computing_publication_material 'Olex2 (Dolomanov et al., 2009)'
_computing_structure_refinement 'ShelXL (Sheldrick, 2015)'
_computing_structure_solution 'ShelXT (Sheldrick, 2015)'
_diffrn_ambient_environment N~2~
_diffrn_ambient_temperature 149.97(18)
_diffrn_detector 'CCD plate'
_diffrn_detector_area_resol_mean 10.3744
_diffrn_detector_type Atlas
_diffrn_measured_fraction_theta_full 0.998
_diffrn_measured_fraction_theta_max 0.886
_diffrn_measurement_details
;
List of Runs (angles in degrees, time in seconds):

  # Type    Start    End  Width  t~exp~   \w     \q     \k     \f   Frames
#--------------------------------------------------------------------------
  1  \w    -83.00  17.00   1.00   21.00    --  -11.22 -57.00-150.00  100
  2  \w    -87.00  21.00   1.00   21.00    --  -11.22 -77.00  90.00  108
  3  \w    -39.00  62.00   1.00   21.00    --  -11.22  57.00   0.00  101
  4  \w    -83.00 -58.00   1.00   21.00    --  -11.22 -57.00 -30.00   25
  5  \w    -20.00  52.00   1.00   21.00    --   11.46 -99.00 150.00   72
  6  \w     35.00 100.00   1.00   21.00    --   11.46 178.00 -30.00   65
;
_diffrn_measurement_device 'four-circle diffractometer'
_diffrn_measurement_device_type 'New Xcalibur, Atlas'
_diffrn_measurement_method '\w and \f scans'
_diffrn_orient_matrix_type 'CrysAlisPro convention (1999,Acta A55,543-557)'
_diffrn_orient_matrix_UB_11 0.0162207000
_diffrn_orient_matrix_UB_12 -0.0347247000
_diffrn_orient_matrix_UB_13 0.0111907000
_diffrn_orient_matrix_UB_21 -0.0033623000
_diffrn_orient_matrix_UB_22 -0.0105731000
_diffrn_orient_matrix_UB_23 -0.0378645000
_diffrn_orient_matrix_UB_31 0.0906692000
_diffrn_orient_matrix_UB_32 0.0058490000
_diffrn_orient_matrix_UB_33 -0.0019757000
_diffrn_radiation_monochromator graphite
_diffrn_radiation_probe x-ray
_diffrn_radiation_type MoK\a
_diffrn_radiation_wavelength 0.71073
_diffrn_reflns_av_R_equivalents 0.0374
_diffrn_reflns_av_unetI/netI 0.0326
_diffrn_reflns_Laue_measured_fraction_full 0.998
_diffrn_reflns_Laue_measured_fraction_max 0.886
_diffrn_reflns_limit_h_max 10
_diffrn_reflns_limit_h_min -10
_diffrn_reflns_limit_k_max 26
_diffrn_reflns_limit_k_min -25
_diffrn_reflns_limit_l_max 25
_diffrn_reflns_limit_l_min -24
_diffrn_reflns_number 35878
_diffrn_reflns_point_group_measured_fraction_full 0.998
_diffrn_reflns_point_group_measured_fraction_max 0.886
_diffrn_reflns_theta_full 25.242
_diffrn_reflns_theta_max 30.001
_diffrn_reflns_theta_min 3.366
_diffrn_source 'fine-focus sealed X-ray tube'
_diffrn_source_type 'Enhance (Mo) X-ray Source'
_exptl_absorpt_coefficient_mu 1.722
_exptl_absorpt_correction_T_max 1.00000
_exptl_absorpt_correction_T_min 0.73367
_exptl_absorpt_correction_type multi-scan
_exptl_absorpt_process_details
;
CrysAlisPro 1.171.38.46 (Rigaku Oxford Diffraction, 2015)
Empirical absorption correction using spherical harmonics,
 implemented in SCALE3 ABSPACK scaling algorithm.
;
_exptl_crystal_colour 'clear dark green'
_exptl_crystal_colour_lustre clear
_exptl_crystal_colour_modifier dark
_exptl_crystal_colour_primary green
_exptl_crystal_density_diffrn 1.595
_exptl_crystal_description plate
_exptl_crystal_F_000 1272
_exptl_crystal_recrystallization_method 'Crystals grown from vapor-vapor diffusion of n-pentane into DCM solution.'
_exptl_crystal_size_max 0.296
_exptl_crystal_size_mid 0.212
_exptl_crystal_size_min 0.06
_refine_diff_density_max 1.413
_refine_diff_density_min -0.562
_refine_diff_density_rms 0.092
_refine_ls_extinction_method none
_refine_ls_goodness_of_fit_ref 1.047
_refine_ls_hydrogen_treatment constr
_refine_ls_matrix_type full
_refine_ls_number_parameters 325
_refine_ls_number_reflns 6886
_refine_ls_number_restraints 0
_refine_ls_restrained_S_all 1.047
_refine_ls_R_factor_all 0.0446
_refine_ls_R_factor_gt 0.0315
_refine_ls_shift/su_max 0.002
_refine_ls_shift/su_mean 0.000
_refine_ls_structure_factor_coef Fsqd
_refine_ls_weighting_details 'w=1/[\s^2^(Fo^2^)+(0.0216P)^2^+3.8858P] where P=(Fo^2^+2Fc^2^)/3'
_refine_ls_weighting_scheme calc
_refine_ls_wR_factor_gt 0.0629
_refine_ls_wR_factor_ref 0.0706
_reflns_Friedel_coverage 0.000
_reflns_number_gt 5718
_reflns_number_total 6886
_reflns_threshold_expression 'I > 2\s(I)'
_cod_data_source_file d5cc00770d2.cif
_cod_data_source_block lb-1-40_scale
_cod_depositor_comments 'Adding full bibliography for 7134336--7134337.cif.'
_cod_database_code 7134336
_shelx_shelxl_version_number 2016/4
_chemical_oxdiff_formula 'C32 H25 Fe1 O1 P1 Te1'
_chemical_oxdiff_usercomment 'Green Xtal from DCM/Pent Vap'
_shelx_space_group_comment
;
The symmetry employed for this shelxl refinement is uniquely defined
by the following loop, which should always be used as a source of
symmetry information in preference to the above space-group names.
They are only intended as comments.
;
_reflns_odcompleteness_completeness 99.72
_reflns_odcompleteness_iscentric 1
_reflns_odcompleteness_theta 26.32
_olex2_refinement_description
;
1. Fixed Uiso
 At 1.2 times of:
  All C(H) groups
2.a Aromatic/amide H refined with riding coordinates:
 C26(H26), C16(H16), C22(H22), C3(H3), C4(H4), C2(H2), C25(H25), C17(H17),
 C23(H23), C20(H20), C5(H5), C18(H18), C19(H19), C6(H6), C30(H30), C32(H32),
 C24(H24), C29(H29), C28(H28), C10(H10), C31(H31), C11(H11), C14(H14), C13(H13),
  C12(H12)
;
_ins_header
;
TITL LB-1-40_scale in P2(1)/n 
REM P2(1)/n (#14 in standard setting)
CELL 0.71073   7.698522  19.290303  17.959094  90.0000  92.0311  90.0000
ZERR    4.00   0.000236   0.000527   0.000504   0.0000   0.0027   0.0000
LATT  1
SYMM -x+1/2, y+1/2,-z+1/2 
SFAC C H O P Fe Te
UNIT 128.00 100.00 4.00 4.00 4.00 4.00
TREF
HKLF 4
END
;
_olex2_submission_original_sample_id LB-1-40
_olex2_submission_special_instructions 'No special instructions were received'
_oxdiff_exptl_absorpt_empirical_details
;
Empirical correction (ABSPACK) includes:
- Absorption correction using spherical harmonics
- Frame scaling
;
_oxdiff_exptl_absorpt_empirical_full_max 1.280
_oxdiff_exptl_absorpt_empirical_full_min 0.727

loop_
_space_group_symop_operation_xyz
'x, y, z'
'-x+1/2, y+1/2, -z+1/2'
'-x, -y, -z'
'x-1/2, -y-1/2, z-1/2'

loop_
_atom_site_label
_atom_site_type_symbol
_atom_site_fract_x
_atom_site_fract_y
_atom_site_fract_z
_atom_site_U_iso_or_equiv
_atom_site_adp_type
_atom_site_occupancy
_atom_site_site_symmetry_order
_atom_site_calc_flag
_atom_site_refinement_flags_posn
_atom_site_refinement_flags_adp
_atom_site_refinement_flags_occupancy
_atom_site_disorder_assembly
_atom_site_disorder_group
Te1 Te 0.21428(2) 0.36357(2) 0.71539(2) 0.02509(6) Uani 1 1 d . . . . .
Fe1 Fe 0.21845(5) 0.48951(2) 0.66369(2) 0.01833(8) Uani 1 1 d . . . . .
P1 P 0.08584(8) 0.53070(3) 0.76093(3) 0.01721(13) Uani 1 1 d . . . . .
O1 O -0.0960(3) 0.46222(12) 0.57629(12) 0.0417(5) Uani 1 1 d . . . . .
C21 C 0.2355(3) 0.56661(13) 0.83214(13) 0.0188(5) Uani 1 1 d . . . . .
C15 C -0.0489(3) 0.47129(12) 0.81402(14) 0.0195(5) Uani 1 1 d . . . . .
C26 C 0.2376(3) 0.63635(14) 0.85183(15) 0.0245(5) Uani 1 1 d . . . . .
H26 H 0.155811 0.666562 0.830535 0.029 Uiso 1 1 calc R . . . .
C7 C 0.3840(4) 0.31856(14) 0.64474(16) 0.0290(6) Uani 1 1 d . . . . .
C16 C -0.1732(3) 0.43190(14) 0.77503(15) 0.0254(5) Uani 1 1 d . . . . .
H16 H -0.182172 0.435119 0.723362 0.031 Uiso 1 1 calc R . . . .
C22 C 0.3609(3) 0.52234(14) 0.86418(14) 0.0241(5) Uani 1 1 d . . . . .
H22 H 0.361322 0.475679 0.851155 0.029 Uiso 1 1 calc R . . . .
C3 C 0.4699(3) 0.53180(14) 0.68693(15) 0.0252(5) Uani 1 1 d . . . . .
H3 H 0.524796 0.535275 0.733754 0.030 Uiso 1 1 calc R . . . .
C4 C 0.3575(4) 0.58204(14) 0.65264(15) 0.0274(6) Uani 1 1 d . . . . .
H4 H 0.325256 0.624161 0.673205 0.033 Uiso 1 1 calc R . . . .
C27 C -0.0708(3) 0.60053(13) 0.74124(14) 0.0207(5) Uani 1 1 d . . . . .
C2 C 0.4826(3) 0.47634(14) 0.63737(16) 0.0274(6) Uani 1 1 d . . . . .
H2 H 0.548457 0.436485 0.645715 0.033 Uiso 1 1 calc R . . . .
C1 C 0.0276(4) 0.47157(15) 0.61252(15) 0.0277(6) Uani 1 1 d . . . . .
C25 C 0.3619(4) 0.66086(15) 0.90339(16) 0.0296(6) Uani 1 1 d . . . . .
H25 H 0.362317 0.707425 0.916795 0.035 Uiso 1 1 calc R . . . .
C17 C -0.2836(3) 0.38811(15) 0.81165(16) 0.0289(6) Uani 1 1 d . . . . .
H17 H -0.366133 0.362304 0.784624 0.035 Uiso 1 1 calc R . . . .
C23 C 0.4841(4) 0.54731(15) 0.91499(14) 0.0285(6) Uani 1 1 d . . . . .
H23 H 0.567058 0.517453 0.936009 0.034 Uiso 1 1 calc R . . . .
C20 C -0.0373(4) 0.46519(14) 0.89148(15) 0.0275(6) Uani 1 1 d . . . . .
H20 H 0.045295 0.490719 0.918778 0.033 Uiso 1 1 calc R . . . .
C5 C 0.3038(4) 0.55643(15) 0.58183(15) 0.0303(6) Uani 1 1 d . . . . .
H5 H 0.231170 0.579020 0.547195 0.036 Uiso 1 1 calc R . . . .
C18 C -0.2717(4) 0.38260(14) 0.88823(16) 0.0296(6) Uani 1 1 d . . . . .
H18 H -0.345937 0.353177 0.913025 0.035 Uiso 1 1 calc R . . . .
C19 C -0.1487(4) 0.42112(15) 0.92778(15) 0.0330(6) Uani 1 1 d . . . . .
H19 H -0.140423 0.417465 0.979416 0.040 Uiso 1 1 calc R . . . .
C6 C 0.3800(4) 0.49044(15) 0.57290(15) 0.0297(6) Uani 1 1 d . . . . .
H6 H 0.364896 0.461532 0.531737 0.036 Uiso 1 1 calc R . . . .
C8 C 0.4862(4) 0.29716(14) 0.60137(16) 0.0307(6) Uani 1 1 d . . . . .
C30 C -0.3121(4) 0.70528(15) 0.71026(18) 0.0356(7) Uani 1 1 d . . . . .
H30 H -0.391369 0.740736 0.700145 0.043 Uiso 1 1 calc R . . . .
C32 C -0.0978(4) 0.62505(14) 0.66873(16) 0.0292(6) Uani 1 1 d . . . . .
H32 H -0.034179 0.606697 0.630318 0.035 Uiso 1 1 calc R . . . .
C24 C 0.4847(4) 0.61661(16) 0.93477(15) 0.0297(6) Uani 1 1 d . . . . .
H24 H 0.567678 0.633313 0.969136 0.036 Uiso 1 1 calc R . . . .
C9 C 0.6053(4) 0.27626(14) 0.54576(16) 0.0302(6) Uani 1 1 d . . . . .
C29 C -0.2871(4) 0.68104(14) 0.78203(17) 0.0311(6) Uani 1 1 d . . . . .
H29 H -0.349481 0.700210 0.820366 0.037 Uiso 1 1 calc R . . . .
C28 C -0.1694(3) 0.62823(14) 0.79720(15) 0.0267(6) Uani 1 1 d . . . . .
H28 H -0.156233 0.611108 0.845473 0.032 Uiso 1 1 calc R . . . .
C10 C 0.7781(4) 0.29920(15) 0.54929(18) 0.0353(7) Uani 1 1 d . . . . .
H10 H 0.819619 0.324735 0.590077 0.042 Uiso 1 1 calc R . . . .
C31 C -0.2198(4) 0.67696(16) 0.65369(18) 0.0384(7) Uani 1 1 d . . . . .
H31 H -0.238836 0.692530 0.605073 0.046 Uiso 1 1 calc R . . . .
C11 C 0.8867(4) 0.28369(17) 0.4918(2) 0.0437(8) Uani 1 1 d . . . . .
H11 H 1.000653 0.299744 0.493867 0.052 Uiso 1 1 calc R . . . .
C14 C 0.5506(4) 0.23593(17) 0.48561(17) 0.0385(7) Uani 1 1 d . . . . .
H14 H 0.437271 0.219156 0.482981 0.046 Uiso 1 1 calc R . . . .
C13 C 0.6624(5) 0.22031(18) 0.42940(17) 0.0448(8) Uani 1 1 d . . . . .
H13 H 0.623888 0.192771 0.389640 0.054 Uiso 1 1 calc R . . . .
C12 C 0.8284(5) 0.24485(18) 0.43169(19) 0.0460(9) Uani 1 1 d . . . . .
H12 H 0.901792 0.235437 0.392924 0.055 Uiso 1 1 calc R . . . .

loop_
_atom_site_aniso_label
_atom_site_aniso_U_11
_atom_site_aniso_U_22
_atom_site_aniso_U_33
_atom_site_aniso_U_23
_atom_site_aniso_U_13
_atom_site_aniso_U_12
Te1 0.02939(10) 0.01905(9) 0.02735(10) 0.00190(7) 0.00803(7) -0.00004(7)
Fe1 0.02068(18) 0.01803(17) 0.01648(16) 0.00015(13) 0.00329(13) -0.00133(14)
P1 0.0177(3) 0.0163(3) 0.0177(3) 0.0003(2) 0.0017(2) 0.0001(2)
O1 0.0377(12) 0.0538(14) 0.0331(11) -0.0011(10) -0.0080(10) -0.0128(11)
C21 0.0193(11) 0.0209(12) 0.0163(11) 0.0003(9) 0.0016(9) -0.0003(10)
C15 0.0190(12) 0.0167(11) 0.0232(12) 0.0027(9) 0.0056(10) 0.0024(9)
C26 0.0222(12) 0.0237(13) 0.0277(13) -0.0013(11) 0.0039(11) 0.0016(11)
C7 0.0332(15) 0.0190(13) 0.0352(15) -0.0012(11) 0.0078(12) -0.0010(11)
C16 0.0214(12) 0.0300(14) 0.0249(13) 0.0032(11) 0.0012(10) -0.0007(11)
C22 0.0269(13) 0.0213(13) 0.0239(13) 0.0005(10) 0.0005(11) 0.0008(11)
C3 0.0229(13) 0.0287(14) 0.0241(13) 0.0023(11) 0.0021(10) -0.0075(11)
C4 0.0281(14) 0.0201(13) 0.0343(15) 0.0027(11) 0.0081(12) -0.0043(11)
C27 0.0167(11) 0.0179(12) 0.0274(13) 0.0015(10) 0.0006(10) -0.0012(10)
C2 0.0187(12) 0.0280(14) 0.0360(15) 0.0005(12) 0.0087(11) -0.0018(11)
C1 0.0297(14) 0.0316(15) 0.0221(13) 0.0007(11) 0.0044(11) -0.0032(12)
C25 0.0271(14) 0.0285(14) 0.0332(15) -0.0100(12) 0.0024(12) -0.0058(12)
C17 0.0214(13) 0.0290(14) 0.0362(15) 0.0003(12) 0.0013(11) -0.0036(11)
C23 0.0271(14) 0.0361(15) 0.0223(13) 0.0024(11) 0.0015(11) 0.0031(12)
C20 0.0343(15) 0.0254(13) 0.0232(13) -0.0025(11) 0.0044(11) -0.0059(12)
C5 0.0287(14) 0.0367(16) 0.0257(13) 0.0122(12) 0.0038(11) -0.0042(12)
C18 0.0302(14) 0.0247(13) 0.0345(15) 0.0048(11) 0.0114(12) -0.0038(12)
C19 0.0447(17) 0.0324(15) 0.0224(13) 0.0058(11) 0.0094(12) -0.0038(13)
C6 0.0302(14) 0.0376(16) 0.0221(13) -0.0025(11) 0.0124(11) -0.0065(12)
C8 0.0354(15) 0.0200(13) 0.0369(16) 0.0018(11) 0.0059(13) -0.0004(12)
C30 0.0241(14) 0.0258(14) 0.057(2) 0.0133(13) 0.0054(14) 0.0064(12)
C32 0.0287(14) 0.0297(15) 0.0296(14) 0.0078(11) 0.0075(12) 0.0052(12)
C24 0.0253(14) 0.0424(17) 0.0214(13) -0.0058(12) -0.0007(11) -0.0047(12)
C9 0.0371(16) 0.0226(13) 0.0316(14) 0.0066(11) 0.0099(12) 0.0060(12)
C29 0.0225(13) 0.0256(14) 0.0456(17) -0.0043(12) 0.0068(12) 0.0019(11)
C28 0.0258(13) 0.0285(14) 0.0260(13) -0.0005(11) 0.0037(11) 0.0022(11)
C10 0.0394(17) 0.0249(14) 0.0420(17) 0.0096(13) 0.0070(14) 0.0018(13)
C31 0.0361(16) 0.0390(17) 0.0403(17) 0.0179(14) 0.0048(14) 0.0072(14)
C11 0.0370(17) 0.0348(17) 0.060(2) 0.0242(16) 0.0163(16) 0.0100(14)
C14 0.0354(16) 0.0417(18) 0.0385(17) -0.0012(14) 0.0040(13) 0.0082(14)
C13 0.059(2) 0.0471(19) 0.0284(15) 0.0008(14) 0.0064(15) 0.0190(17)
C12 0.054(2) 0.0412(18) 0.0439(19) 0.0189(15) 0.0222(16) 0.0239(16)

loop_
_atom_type_symbol
_atom_type_description
_atom_type_scat_dispersion_real
_atom_type_scat_dispersion_imag
_atom_type_scat_source
C C 0.0033 0.0016 'International Tables Vol C Tables 4.2.6.8 and 6.1.1.4'
H H 0.0000 0.0000 'International Tables Vol C Tables 4.2.6.8 and 6.1.1.4'
O O 0.0106 0.0060 'International Tables Vol C Tables 4.2.6.8 and 6.1.1.4'
P P 0.1023 0.0942 'International Tables Vol C Tables 4.2.6.8 and 6.1.1.4'
Fe Fe 0.3463 0.8444 'International Tables Vol C Tables 4.2.6.8 and 6.1.1.4'
Te Te -0.5308 1.6751 'International Tables Vol C Tables 4.2.6.8 and 6.1.1.4'

loop_
_exptl_crystal_face_index_h
_exptl_crystal_face_index_k
_exptl_crystal_face_index_l
_exptl_crystal_face_perp_dist
0 -14 -22 0.0757
0 14 22 0.0757
11 5 -2 0.1356
-11 -5 2 0.1356
0 27 0 0.0142
0 -27 0 0.0463

loop_
_geom_angle_atom_site_label_1
_geom_angle_atom_site_label_2
_geom_angle_atom_site_label_3
_geom_angle
_geom_angle_site_symmetry_1
_geom_angle_site_symmetry_3
_geom_angle_publ_flag
C7 Te1 Fe1 99.13(8) . . ?
P1 Fe1 Te1 92.40(2) . . ?
C3 Fe1 Te1 108.09(7) . . ?
C3 Fe1 P1 98.64(8) . . ?
C4 Fe1 Te1 147.40(8) . . ?
C4 Fe1 P1 91.18(8) . . ?
C4 Fe1 C3 39.42(10) . . ?
C4 Fe1 C2 65.37(11) . . ?
C2 Fe1 Te1 89.52(8) . . ?
C2 Fe1 P1 134.07(8) . . ?
C2 Fe1 C3 38.41(10) . . ?
C1 Fe1 Te1 88.97(9) . . ?
C1 Fe1 P1 94.82(9) . . ?
C1 Fe1 C3 157.67(11) . . ?
C1 Fe1 C4 122.98(12) . . ?
C1 Fe1 C2 131.10(12) . . ?
C1 Fe1 C5 91.84(12) . . ?
C1 Fe1 C6 96.01(12) . . ?
C5 Fe1 Te1 147.13(9) . . ?
C5 Fe1 P1 120.23(9) . . ?
C5 Fe1 C3 65.97(11) . . ?
C5 Fe1 C4 39.54(11) . . ?
C5 Fe1 C2 65.62(11) . . ?
C5 Fe1 C6 39.66(11) . . ?
C6 Fe1 Te1 107.60(8) . . ?
C6 Fe1 P1 157.36(8) . . ?
C6 Fe1 C3 65.58(11) . . ?
C6 Fe1 C4 66.27(11) . . ?
C6 Fe1 C2 39.03(11) . . ?
C21 P1 Fe1 113.15(8) . . ?
C21 P1 C15 103.14(11) . . ?
C21 P1 C27 104.51(11) . . ?
C15 P1 Fe1 118.24(8) . . ?
C27 P1 Fe1 115.61(8) . . ?
C27 P1 C15 100.30(11) . . ?
C26 C21 P1 123.06(19) . . ?
C26 C21 C22 119.0(2) . . ?
C22 C21 P1 117.76(19) . . ?
C16 C15 P1 118.09(19) . . ?
C16 C15 C20 118.3(2) . . ?
C20 C15 P1 123.6(2) . . ?
C21 C26 H26 120.0 . . ?
C21 C26 C25 119.9(3) . . ?
C25 C26 H26 120.0 . . ?
C8 C7 Te1 175.0(2) . . ?
C15 C16 H16 119.4 . . ?
C17 C16 C15 121.2(2) . . ?
C17 C16 H16 119.4 . . ?
C21 C22 H22 119.7 . . ?
C23 C22 C21 120.5(2) . . ?
C23 C22 H22 119.7 . . ?
Fe1 C3 H3 125.9 . . ?
C4 C3 Fe1 69.00(15) . . ?
C4 C3 H3 126.3 . . ?
C2 C3 Fe1 70.45(15) . . ?
C2 C3 H3 126.3 . . ?
C2 C3 C4 107.5(2) . . ?
Fe1 C4 H4 124.2 . . ?
C3 C4 Fe1 71.58(15) . . ?
C3 C4 H4 126.1 . . ?
C5 C4 Fe1 69.70(15) . . ?
C5 C4 C3 107.8(2) . . ?
C5 C4 H4 126.1 . . ?
C32 C27 P1 120.3(2) . . ?
C28 C27 P1 121.1(2) . . ?
C28 C27 C32 118.6(2) . . ?
Fe1 C2 H2 125.8 . . ?
C3 C2 Fe1 71.14(15) . . ?
C3 C2 H2 125.5 . . ?
C3 C2 C6 109.1(2) . . ?
C6 C2 Fe1 69.18(15) . . ?
C6 C2 H2 125.5 . . ?
O1 C1 Fe1 176.6(3) . . ?
C26 C25 H25 119.8 . . ?
C24 C25 C26 120.5(3) . . ?
C24 C25 H25 119.8 . . ?
C16 C17 H17 119.9 . . ?
C18 C17 C16 120.1(3) . . ?
C18 C17 H17 119.9 . . ?
C22 C23 H23 119.9 . . ?
C22 C23 C24 120.2(3) . . ?
C24 C23 H23 119.9 . . ?
C15 C20 H20 120.0 . . ?
C19 C20 C15 120.1(3) . . ?
C19 C20 H20 120.0 . . ?
Fe1 C5 H5 124.5 . . ?
C4 C5 Fe1 70.76(15) . . ?
C4 C5 H5 126.0 . . ?
C4 C5 C6 107.9(2) . . ?
C6 C5 Fe1 70.36(15) . . ?
C6 C5 H5 126.0 . . ?
C17 C18 H18 120.3 . . ?
C17 C18 C19 119.4(2) . . ?
C19 C18 H18 120.3 . . ?
C20 C19 H19 119.6 . . ?
C18 C19 C20 120.8(3) . . ?
C18 C19 H19 119.6 . . ?
Fe1 C6 H6 123.7 . . ?
C2 C6 Fe1 71.80(15) . . ?
C2 C6 C5 107.7(2) . . ?
C2 C6 H6 126.1 . . ?
C5 C6 Fe1 69.98(15) . . ?
C5 C6 H6 126.1 . . ?
C7 C8 C9 175.4(3) . . ?
C29 C30 H30 120.1 . . ?
C31 C30 H30 120.1 . . ?
C31 C30 C29 119.8(3) . . ?
C27 C32 H32 119.9 . . ?
C31 C32 C27 120.1(3) . . ?
C31 C32 H32 119.9 . . ?
C25 C24 C23 119.8(3) . . ?
C25 C24 H24 120.1 . . ?
C23 C24 H24 120.1 . . ?
C10 C9 C8 120.5(3) . . ?
C14 C9 C8 121.0(3) . . ?
C14 C9 C10 118.3(3) . . ?
C30 C29 H29 119.9 . . ?
C30 C29 C28 120.2(3) . . ?
C28 C29 H29 119.9 . . ?
C27 C28 H28 119.6 . . ?
C29 C28 C27 120.8(3) . . ?
C29 C28 H28 119.6 . . ?
C9 C10 H10 120.1 . . ?
C11 C10 C9 119.7(3) . . ?
C11 C10 H10 120.1 . . ?
C30 C31 C32 120.4(3) . . ?
C30 C31 H31 119.8 . . ?
C32 C31 H31 119.8 . . ?
C10 C11 H11 119.5 . . ?
C12 C11 C10 120.9(3) . . ?
C12 C11 H11 119.5 . . ?
C9 C14 H14 119.6 . . ?
C13 C14 C9 120.8(3) . . ?
C13 C14 H14 119.6 . . ?
C14 C13 H13 119.7 . . ?
C12 C13 C14 120.7(3) . . ?
C12 C13 H13 119.7 . . ?
C11 C12 H12 120.3 . . ?
C13 C12 C11 119.5(3) . . ?
C13 C12 H12 120.3 . . ?

loop_
_geom_bond_atom_site_label_1
_geom_bond_atom_site_label_2
_geom_bond_distance
_geom_bond_site_symmetry_2
_geom_bond_publ_flag
Te1 Fe1 2.6014(4) . ?
Te1 C7 2.047(3) . ?
Fe1 P1 2.2021(7) . ?
Fe1 C3 2.128(3) . ?
Fe1 C4 2.094(3) . ?
Fe1 C2 2.120(3) . ?
Fe1 C1 1.740(3) . ?
Fe1 C5 2.080(3) . ?
Fe1 C6 2.085(3) . ?
P1 C21 1.827(2) . ?
P1 C15 1.836(2) . ?
P1 C27 1.834(3) . ?
O1 C1 1.148(3) . ?
C21 C26 1.391(3) . ?
C21 C22 1.397(4) . ?
C15 C16 1.391(4) . ?
C15 C20 1.396(4) . ?
C26 H26 0.9300 . ?
C26 C25 1.391(4) . ?
C7 C8 1.200(4) . ?
C16 H16 0.9300 . ?
C16 C17 1.381(4) . ?
C22 H22 0.9300 . ?
C22 C23 1.379(4) . ?
C3 H3 0.9300 . ?
C3 C4 1.425(4) . ?
C3 C2 1.397(4) . ?
C4 H4 0.9300 . ?
C4 C5 1.412(4) . ?
C27 C32 1.394(4) . ?
C27 C28 1.388(4) . ?
C2 H2 0.9300 . ?
C2 C6 1.405(4) . ?
C25 H25 0.9300 . ?
C25 C24 1.379(4) . ?
C17 H17 0.9300 . ?
C17 C18 1.379(4) . ?
C23 H23 0.9300 . ?
C23 C24 1.383(4) . ?
C20 H20 0.9300 . ?
C20 C19 1.387(4) . ?
C5 H5 0.9300 . ?
C5 C6 1.413(4) . ?
C18 H18 0.9300 . ?
C18 C19 1.381(4) . ?
C19 H19 0.9300 . ?
C6 H6 0.9300 . ?
C8 C9 1.437(4) . ?
C30 H30 0.9300 . ?
C30 C29 1.378(4) . ?
C30 C31 1.374(4) . ?
C32 H32 0.9300 . ?
C32 C31 1.393(4) . ?
C24 H24 0.9300 . ?
C9 C10 1.401(4) . ?
C9 C14 1.385(4) . ?
C29 H29 0.9300 . ?
C29 C28 1.384(4) . ?
C28 H28 0.9300 . ?
C10 H10 0.9300 . ?
C10 C11 1.383(4) . ?
C31 H31 0.9300 . ?
C11 H11 0.9300 . ?
C11 C12 1.377(5) . ?
C14 H14 0.9300 . ?
C14 C13 1.383(4) . ?
C13 H13 0.9300 . ?
C13 C12 1.362(5) . ?
C12 H12 0.9300 . ?

loop_
_exptl_oxdiff_crystal_face_indexfrac_h
_exptl_oxdiff_crystal_face_indexfrac_k
_exptl_oxdiff_crystal_face_indexfrac_l
_exptl_oxdiff_crystal_face_x
_exptl_oxdiff_crystal_face_y
_exptl_oxdiff_crystal_face_z
0.0063 -14.0030 -22.0101 0.2400 0.9814 -0.0378
-0.0063 14.0030 22.0101 -0.2400 -0.9814 0.0378
11.0062 5.0052 -1.9856 -0.0175 -0.0147 1.0311
-11.0062 -5.0052 1.9856 0.0175 0.0147 -1.0311
0.0005 27.0204 0.0061 -0.9382 -0.2859 0.1581
-0.0005 -27.0204 -0.0061 0.9382 0.2859 -0.1581
